data_7245568
loop_
_publ_author_name
'George, Kevin'
'Kannadasan, Sathananthan'

_publ_section_title
;
 An expeditious synthesis of 6,7-dihydrodibenzo[b,j][4,7] phenanthroline
 derivatives as fluorescent materials
;
_journal_issue 42
_journal_name_full 'RSC Advances'
_journal_page_first 27246
_journal_page_last 27252
_journal_paper_doi 10.1039/D2RA05198B
_journal_volume 12
_journal_year 2022
_chemical_formula_moiety 'C34 H24 Cl2 N2'
_chemical_formula_sum 'C34 H24 Cl2 N2'
_chemical_formula_weight 531.45
_space_group_crystal_system monoclinic
_space_group_IT_number 14
_space_group_name_Hall '-P 2yn'
_space_group_name_H-M_alt 'P 1 21/n 1'
_atom_sites_solution_hydrogens geom
_audit_creation_method SHELXL-2018/3
_audit_update_record
;
2020-12-28 deposited with the CCDC.	2022-09-14 downloaded from the CCDC.
;
_cell_angle_alpha 90
_cell_angle_beta 108.441(14)
_cell_angle_gamma 90
_cell_formula_units_Z 4
_cell_length_a 23.086(6)
_cell_length_b 4.9431(7)
_cell_length_c 26.214(5)
_cell_measurement_reflns_used 9864
_cell_measurement_temperature 293(2)
_cell_measurement_theta_max 25.71
_cell_measurement_theta_min 3.08
_cell_volume 2837.8(10)
_computing_cell_refinement 'APEX3/SAINT (Bruker, 2016)'
_computing_data_collection 'APEX3 (Bruker, 2016)'
_computing_data_reduction 'SAINT/XPREP (Bruker, 2016)'
_computing_molecular_graphics 'ORTEP3 (Farrugia, 1997) and Mercury (Bruno et al., 2002)'
_computing_publication_material 'SHELXL-2018/3 (Sheldrick, 2018)'
_computing_structure_refinement 'SHELXL-2018/3 (Sheldrick, 2018)'
_computing_structure_solution 'SHELXT-2014/5 (Sheldrick, 2014)'
_diffrn_ambient_temperature 293(2)
_diffrn_measured_fraction_theta_full 0.996
_diffrn_measured_fraction_theta_max 0.996
_diffrn_measurement_device_type 'Bruker D8 VENTURE diffractometer with PHOTON 100 CMOS detector'
_diffrn_measurement_method '\w and \f scan'
_diffrn_radiation_monochromator graphite
_diffrn_radiation_source 'fine-focus sealed tube'
_diffrn_radiation_type MoK\a
_diffrn_radiation_wavelength 0.71073
_diffrn_reflns_av_R_equivalents 0.0819
_diffrn_reflns_av_unetI/netI 0.0491
_diffrn_reflns_Laue_measured_fraction_full 0.996
_diffrn_reflns_Laue_measured_fraction_max 0.996
_diffrn_reflns_limit_h_max 27
_diffrn_reflns_limit_h_min -27
_diffrn_reflns_limit_k_max 5
_diffrn_reflns_limit_k_min -5
_diffrn_reflns_limit_l_max 31
_diffrn_reflns_limit_l_min -31
_diffrn_reflns_number 42481
_diffrn_reflns_point_group_measured_fraction_full 0.996
_diffrn_reflns_point_group_measured_fraction_max 0.996
_diffrn_reflns_theta_full 25.070
_diffrn_reflns_theta_max 25.070
_diffrn_reflns_theta_min 2.841
_exptl_absorpt_coefficient_mu 0.254
_exptl_absorpt_correction_T_max 0.7452
_exptl_absorpt_correction_T_min 0.3995
_exptl_absorpt_correction_type multi-scan
_exptl_absorpt_process_details 'SADABS (Bruker, 2016)'
_exptl_crystal_colour yellow
_exptl_crystal_density_diffrn 1.244
_exptl_crystal_description NEEDLE
_exptl_crystal_F_000 1104
_exptl_crystal_size_max 0.400
_exptl_crystal_size_mid 0.150
_exptl_crystal_size_min 0.100
_refine_diff_density_max 0.490
_refine_diff_density_min -0.451
_refine_diff_density_rms 0.142
_refine_ls_extinction_coef 0.077(10)
_refine_ls_extinction_expression Fc^*^=kFc[1+0.001xFc^2^\l^3^/sin(2\q)]^-1/4^
_refine_ls_extinction_method 'SHELXL-2018/3 (Sheldrick 2018)'
_refine_ls_goodness_of_fit_ref 1.175
_refine_ls_hydrogen_treatment constr
_refine_ls_matrix_type full
_refine_ls_number_parameters 447
_refine_ls_number_reflns 5003
_refine_ls_number_restraints 357
_refine_ls_restrained_S_all 1.213
_refine_ls_R_factor_all 0.1681
_refine_ls_R_factor_gt 0.1084
_refine_ls_shift/su_max 0.003
_refine_ls_shift/su_mean 0.001
_refine_ls_structure_factor_coef Fsqd
_refine_ls_weighting_details 'w=1/[\s^2^(Fo^2^)+(0.2000P)^2^] where P=(Fo^2^+2Fc^2^)/3'
_refine_ls_weighting_scheme calc
_refine_ls_wR_factor_gt 0.2958
_refine_ls_wR_factor_ref 0.3433
_reflns_Friedel_coverage 0.000
_reflns_number_gt 2613
_reflns_number_total 5003
_reflns_threshold_expression 'I > 2\s(I)'
_cod_data_source_file d2ra05198b2.cif
_cod_data_source_block shelx
_cod_original_sg_symbol_H-M 'P 21/n'
_cod_database_code 7245568
_shelx_shelxl_version_number 2018/3
_shelx_space_group_comment
;
The symmetry employed for this shelxl refinement is uniquely defined
by the following loop, which should always be used as a source of
symmetry information in preference to the above space-group names.
They are only intended as comments.
;
_shelx_estimated_absorpt_t_min 0.905
_shelx_estimated_absorpt_t_max 0.975

loop_
_space_group_symop_operation_xyz
'x, y, z'
'-x+1/2, y+1/2, -z+1/2'
'-x, -y, -z'
'x-1/2, -y-1/2, z-1/2'

loop_
_atom_site_label
_atom_site_type_symbol
_atom_site_fract_x
_atom_site_fract_y
_atom_site_fract_z
_atom_site_U_iso_or_equiv
_atom_site_adp_type
_atom_site_occupancy
_atom_site_site_symmetry_order
_atom_site_calc_flag
_atom_site_refinement_flags_posn
_atom_site_refinement_flags_adp
_atom_site_refinement_flags_occupancy
_atom_site_disorder_assembly
_atom_site_disorder_group
C5 C 0.6913(2) 1.0428(10) 0.6373(2) 0.0841(14) Uani 1 1 d D U . . .
Cl2 Cl 0.6602(3) 0.9149(19) 0.47919(14) 0.200(3) Uani 0.717(9) 1 d D U P A 3
C1 C 0.6958(6) 1.003(3) 0.5456(4) 0.130(3) Uani 0.717(9) 1 d D U P A 3
C2 C 0.7541(5) 1.124(3) 0.5618(5) 0.127(3) Uani 0.717(9) 1 d D U P A 3
H2 H 0.774173 1.156625 0.536753 0.152 Uiso 0.717(9) 1 calc R U P A 3
C3 C 0.7810(5) 1.195(2) 0.6147(4) 0.121(3) Uani 0.717(9) 1 d D U P A 3
H3 H 0.819798 1.270842 0.625404 0.145 Uiso 0.717(9) 1 calc R U P A 3
C4 C 0.7511(4) 1.1540(19) 0.6526(4) 0.095(3) Uani 0.717(9) 1 d D U P A 3
H4 H 0.770419 1.200204 0.688338 0.115 Uiso 0.717(9) 1 calc R U P A 3
C6 C 0.6637(6) 0.971(2) 0.5832(4) 0.114(3) Uani 0.717(9) 1 d D U P A 3
H6 H 0.624149 0.902770 0.572032 0.137 Uiso 0.717(9) 1 calc R U P A 3
Cl2' Cl 0.6856(6) 0.702(3) 0.4993(5) 0.159(5) Uani 0.283(9) 1 d D U P A 4
C4' C 0.7264(10) 1.268(4) 0.6351(9) 0.104(5) Uani 0.283(9) 1 d D U P A 4
H4' H 0.736689 1.389664 0.663555 0.125 Uiso 0.283(9) 1 calc R U P A 4
C3' C 0.7464(11) 1.313(6) 0.5909(10) 0.127(5) Uani 0.283(9) 1 d D U P A 4
H3' H 0.769345 1.468729 0.591554 0.152 Uiso 0.283(9) 1 calc R U P A 4
C6' C 0.6792(13) 0.859(5) 0.5950(9) 0.104(5) Uani 0.283(9) 1 d D U P A 4
H6' H 0.657009 0.701685 0.594792 0.125 Uiso 0.283(9) 1 calc R U P A 4
C2' C 0.7349(13) 1.146(6) 0.5453(12) 0.130(6) Uani 0.283(9) 1 d D U P A 4
H2' H 0.747255 1.178088 0.515300 0.156 Uiso 0.283(9) 1 calc R U P A 4
C1' C 0.7016(11) 0.921(5) 0.5532(8) 0.129(6) Uani 0.283(9) 1 d D U P A 4
C7 C 0.6603(2) 1.0039(9) 0.67882(19) 0.0722(12) Uani 1 1 d . . . . .
C8 C 0.6763(2) 1.1584(9) 0.7269(2) 0.0796(14) Uani 1 1 d . . . . .
H8 H 0.707511 1.285390 0.733027 0.095 Uiso 1 1 calc R U . . .
C9 C 0.6481(2) 1.1268(9) 0.7632(2) 0.0787(13) Uani 1 1 d . . . . .
H9 H 0.660070 1.231771 0.794230 0.094 Uiso 1 1 calc R U . . .
C10 C 0.60038(19) 0.9378(8) 0.75618(17) 0.0648(11) Uani 1 1 d . . . . .
C11 C 0.58164(18) 0.7858(8) 0.70895(17) 0.0599(11) Uani 1 1 d . . . . .
C12 C 0.6132(2) 0.8175(8) 0.67077(19) 0.0704(12) Uani 1 1 d . . . . .
H12 H 0.602152 0.711660 0.639849 0.084 Uiso 1 1 calc R U . . .
C13 C 0.52913(18) 0.6133(7) 0.69944(16) 0.0598(11) Uani 1 1 d . . . . .
C14 C 0.49922(18) 0.6135(7) 0.73763(15) 0.0585(11) Uani 1 1 d . . . . .
C15 C 0.5270(2) 0.7444(8) 0.78786(16) 0.0610(11) Uani 1 1 d . . . . .
C16 C 0.5029(2) 0.6824(8) 0.83311(17) 0.0692(12) Uani 1 1 d . . . . .
H16A H 0.467403 0.793837 0.830234 0.083 Uiso 1 1 calc R U . . .
H16B H 0.533752 0.721730 0.867189 0.083 Uiso 1 1 calc R U . . .
C17 C 0.4855(2) 0.3859(8) 0.83062(16) 0.0671(12) Uani 1 1 d . . . . .
H17A H 0.521048 0.274745 0.833455 0.081 Uiso 1 1 calc R U . . .
H17B H 0.470809 0.341550 0.860397 0.081 Uiso 1 1 calc R U . . .
C18 C 0.4365(2) 0.3295(8) 0.77822(16) 0.0608(11) Uani 1 1 d . . . . .
C19 C 0.44057(18) 0.4707(7) 0.73189(15) 0.0567(10) Uani 1 1 d . . . . .
C20 C 0.38919(18) 0.4786(8) 0.68598(15) 0.0580(10) Uani 1 1 d . . . . .
C21 C 0.33908(18) 0.3076(7) 0.68476(16) 0.0579(10) Uani 1 1 d . . . . .
C22 C 0.34294(19) 0.1470(8) 0.73065(17) 0.0618(11) Uani 1 1 d . . . . .
C23 C 0.2960(2) -0.0347(9) 0.72917(19) 0.0703(12) Uani 1 1 d . . . . .
H23 H 0.298986 -0.142820 0.758939 0.084 Uiso 1 1 calc R U . . .
C24 C 0.2454(2) -0.0553(11) 0.6842(2) 0.0826(14) Uani 1 1 d . . . . .
H24 H 0.215108 -0.180301 0.683727 0.099 Uiso 1 1 calc R U . . .
C25 C 0.2387(2) 0.1118(10) 0.63850(18) 0.0747(13) Uani 1 1 d . . . . .
C26 C 0.28550(19) 0.2906(9) 0.63997(17) 0.0670(12) Uani 1 1 d . . . . .
H26 H 0.281487 0.402774 0.610567 0.080 Uiso 1 1 calc R U . . .
C27 C 0.1839(2) 0.0897(15) 0.5918(2) 0.1071(19) Uani 1 1 d D U . . .
C28 C 0.1781(3) 0.2082(15) 0.5421(2) 0.122(2) Uani 1 1 d D U . . .
H28 H 0.209847 0.317565 0.539487 0.146 Uiso 1 1 calc R U . B 1
Cl1 Cl 0.12402(16) 0.3073(9) 0.43585(13) 0.1307(15) Uani 0.667(7) 1 d D U P C 1
C29 C 0.1276(4) 0.173(3) 0.4958(3) 0.115(3) Uani 0.667(7) 1 d D U P C 1
C30 C 0.0850(5) 0.001(3) 0.4977(4) 0.141(4) Uani 0.667(7) 1 d D U P C 1
H30 H 0.051214 -0.021657 0.467217 0.170 Uiso 0.667(7) 1 calc R U P C 1
C31 C 0.0885(5) -0.148(3) 0.5433(4) 0.166(4) Uani 0.667(7) 1 d D U P C 1
H31 H 0.056477 -0.261979 0.543265 0.200 Uiso 0.667(7) 1 calc R U P C 1
C32 C 0.1399(5) -0.129(3) 0.5901(4) 0.146(4) Uani 0.667(7) 1 d D U P C 1
H32 H 0.145765 -0.249092 0.618508 0.175 Uiso 0.667(7) 1 calc R U P C 1
Cl1' Cl 0.1104(7) 0.474(4) 0.4543(6) 0.314(9) Uani 0.333(7) 1 d D U P C 2
C29' C 0.1206(8) 0.307(3) 0.5094(6) 0.138(6) Uani 0.333(7) 1 d D U P C 2
C30' C 0.0654(9) 0.251(5) 0.5146(7) 0.147(5) Uani 0.333(7) 1 d D U P C 2
H30' H 0.028231 0.281219 0.488038 0.177 Uiso 0.333(7) 1 calc R U P C 2
C31' C 0.0711(7) 0.150(5) 0.5622(6) 0.133(5) Uani 0.333(7) 1 d D U P C 2
H31' H 0.035582 0.099579 0.569317 0.160 Uiso 0.333(7) 1 calc R U P C 2
C32' C 0.1261(6) 0.111(6) 0.6027(7) 0.135(5) Uani 0.333(7) 1 d D U P C 2
H32' H 0.125970 0.097911 0.638120 0.163 Uiso 0.333(7) 1 calc R U P C 2
C33 C 0.3838(2) 0.6694(9) 0.63973(17) 0.0706(12) Uani 1 1 d . . . . .
H33A H 0.417284 0.794829 0.649554 0.106 Uiso 1 1 calc R U . . .
H33B H 0.346011 0.766936 0.631435 0.106 Uiso 1 1 calc R U . . .
H33C H 0.384760 0.567756 0.608797 0.106 Uiso 1 1 calc R U . . .
C34 C 0.5115(2) 0.4285(9) 0.65101(17) 0.0691(12) Uani 1 1 d . . . . .
H34A H 0.482060 0.298824 0.654519 0.104 Uiso 1 1 calc R U . . .
H34B H 0.547143 0.335552 0.648735 0.104 Uiso 1 1 calc R U . . .
H34C H 0.494201 0.533686 0.619014 0.104 Uiso 1 1 calc R U . . .
N1 N 0.57575(16) 0.9050(7) 0.79777(14) 0.0690(10) Uani 1 1 d . . . . .
N2 N 0.39005(16) 0.1725(6) 0.77827(13) 0.0627(9) Uani 1 1 d . . . . .

loop_
_atom_site_aniso_label
_atom_site_aniso_U_11
_atom_site_aniso_U_22
_atom_site_aniso_U_33
_atom_site_aniso_U_23
_atom_site_aniso_U_13
_atom_site_aniso_U_12
C5 0.074(3) 0.083(3) 0.099(4) 0.006(3) 0.033(3) -0.006(2)
Cl2 0.206(4) 0.301(7) 0.096(2) -0.002(3) 0.054(2) -0.097(4)
C1 0.126(6) 0.164(7) 0.104(6) -0.012(5) 0.042(5) -0.037(6)
C2 0.120(7) 0.168(7) 0.103(7) -0.011(6) 0.050(5) -0.040(6)
C3 0.099(6) 0.155(7) 0.104(6) 0.006(5) 0.024(5) -0.040(5)
C4 0.082(5) 0.114(6) 0.091(5) 0.012(4) 0.029(4) -0.015(5)
C6 0.110(7) 0.150(8) 0.088(5) 0.008(5) 0.038(5) -0.042(6)
Cl2' 0.197(9) 0.197(9) 0.122(7) -0.033(6) 0.107(6) -0.056(7)
C4' 0.103(10) 0.118(10) 0.098(9) -0.004(9) 0.043(8) -0.028(9)
C3' 0.114(9) 0.146(10) 0.117(9) 0.008(9) 0.032(8) -0.045(9)
C6' 0.102(9) 0.125(11) 0.098(9) -0.005(9) 0.050(8) -0.017(9)
C2' 0.118(10) 0.159(9) 0.117(10) -0.003(9) 0.041(9) -0.040(9)
C1' 0.124(9) 0.164(10) 0.106(9) -0.012(8) 0.045(8) -0.036(9)
C7 0.065(3) 0.062(3) 0.090(3) 0.009(2) 0.025(2) -0.001(2)
C8 0.067(3) 0.069(3) 0.099(4) -0.008(3) 0.020(3) -0.018(2)
C9 0.079(3) 0.068(3) 0.087(3) -0.011(2) 0.023(3) -0.016(2)
C10 0.059(3) 0.057(2) 0.075(3) -0.006(2) 0.016(2) -0.004(2)
C11 0.058(2) 0.050(2) 0.068(3) 0.0024(19) 0.015(2) 0.0037(19)
C12 0.067(3) 0.059(3) 0.080(3) -0.005(2) 0.017(2) 0.002(2)
C13 0.056(2) 0.049(2) 0.069(3) 0.0018(19) 0.012(2) 0.0029(18)
C14 0.059(2) 0.050(2) 0.061(2) 0.0036(18) 0.012(2) 0.0028(18)
C15 0.068(3) 0.050(2) 0.062(2) -0.0007(18) 0.015(2) 0.004(2)
C16 0.071(3) 0.066(3) 0.069(3) -0.009(2) 0.019(2) -0.003(2)
C17 0.074(3) 0.058(2) 0.060(2) 0.0054(19) 0.009(2) 0.001(2)
C18 0.065(3) 0.055(2) 0.059(2) -0.0007(19) 0.015(2) 0.008(2)
C19 0.060(3) 0.049(2) 0.059(2) -0.0011(18) 0.015(2) 0.0016(18)
C20 0.060(3) 0.055(2) 0.058(2) 0.0005(18) 0.018(2) 0.0068(19)
C21 0.054(2) 0.055(2) 0.063(2) -0.0044(19) 0.017(2) 0.0051(18)
C22 0.061(3) 0.055(2) 0.068(3) -0.002(2) 0.017(2) 0.0045(19)
C23 0.066(3) 0.070(3) 0.074(3) -0.002(2) 0.021(2) -0.006(2)
C24 0.066(3) 0.095(3) 0.090(4) -0.010(3) 0.030(3) -0.010(2)
C25 0.058(3) 0.097(3) 0.071(3) -0.006(2) 0.023(2) -0.006(2)
C26 0.056(3) 0.079(3) 0.064(3) -0.005(2) 0.015(2) 0.002(2)
C27 0.061(3) 0.185(6) 0.076(3) -0.004(3) 0.022(3) -0.027(3)
C28 0.067(3) 0.189(6) 0.093(4) 0.016(4) 0.004(3) -0.033(4)
Cl1 0.0956(19) 0.204(4) 0.0758(16) 0.0097(18) 0.0037(14) -0.032(2)
C29 0.065(5) 0.211(9) 0.063(5) -0.012(5) 0.013(4) -0.041(5)
C30 0.097(6) 0.235(10) 0.074(5) 0.006(6) 0.001(5) -0.028(7)
C31 0.106(7) 0.221(10) 0.133(7) -0.011(7) -0.017(6) -0.070(7)
C32 0.123(7) 0.171(9) 0.109(7) 0.012(7) -0.015(6) -0.054(7)
Cl1' 0.240(12) 0.345(16) 0.224(12) 0.141(11) -0.113(9) -0.086(11)
C29' 0.088(8) 0.231(11) 0.069(8) 0.002(9) -0.011(8) -0.027(9)
C30' 0.078(8) 0.238(12) 0.097(9) 0.005(10) -0.013(8) -0.029(9)
C31' 0.075(8) 0.238(12) 0.085(8) 0.024(9) 0.024(7) -0.043(9)
C32' 0.084(8) 0.213(11) 0.087(8) 0.014(9) -0.003(7) -0.048(9)
C33 0.070(3) 0.066(3) 0.066(3) 0.008(2) 0.008(2) 0.007(2)
C34 0.071(3) 0.068(3) 0.071(3) -0.012(2) 0.027(2) -0.005(2)
N1 0.067(2) 0.060(2) 0.077(2) -0.0096(17) 0.0196(19) -0.0084(18)
N2 0.065(2) 0.055(2) 0.063(2) 0.0034(15) 0.0135(18) -0.0011(17)

loop_
_atom_type_symbol
_atom_type_description
_atom_type_scat_dispersion_real
_atom_type_scat_dispersion_imag
_atom_type_scat_source
C C 0.0033 0.0016 'International Tables Vol C Tables 4.2.6.8 and 6.1.1.4'
H H 0.0000 0.0000 'International Tables Vol C Tables 4.2.6.8 and 6.1.1.4'
N N 0.0061 0.0033 'International Tables Vol C Tables 4.2.6.8 and 6.1.1.4'
Cl Cl 0.1484 0.1585 'International Tables Vol C Tables 4.2.6.8 and 6.1.1.4'

loop_
_geom_angle_atom_site_label_1
_geom_angle_atom_site_label_2
_geom_angle_atom_site_label_3
_geom_angle
_geom_angle_site_symmetry_1
_geom_angle_site_symmetry_3
_geom_angle_publ_flag
C4' C5 C6' 117.6(16) . . ?
C6 C5 C4 118.3(7) . . ?
C4' C5 C7 123.6(11) . . ?
C6' C5 C7 118.3(13) . . ?
C6 C5 C7 122.3(6) . . ?
C4 C5 C7 119.4(6) . . ?
C2 C1 C6 119.8(9) . . ?
C2 C1 Cl2 121.0(9) . . ?
C6 C1 Cl2 119.0(8) . . ?
C3 C2 C1 119.7(10) . . ?
C3 C2 H2 120.2 . . ?
C1 C2 H2 120.2 . . ?
C2 C3 C4 121.1(9) . . ?
C2 C3 H3 119.5 . . ?
C4 C3 H3 119.5 . . ?
C3 C4 C5 120.7(8) . . ?
C3 C4 H4 119.6 . . ?
C5 C4 H4 119.6 . . ?
C5 C6 C1 120.2(9) . . ?
C5 C6 H6 119.9 . . ?
C1 C6 H6 119.9 . . ?
C5 C4' C3' 121.0(19) . . ?
C5 C4' H4' 119.5 . . ?
C3' C4' H4' 119.5 . . ?
C4' C3' C2' 126(2) . . ?
C4' C3' H3' 117.0 . . ?
C2' C3' H3' 117.0 . . ?
C1' C6' C5 116.9(19) . . ?
C1' C6' H6' 121.6 . . ?
C5 C6' H6' 121.6 . . ?
C1' C2' C3' 108(3) . . ?
C1' C2' H2' 126.2 . . ?
C3' C2' H2' 126.2 . . ?
C6' C1' C2' 131(2) . . ?
C6' C1' Cl2' 118.0(18) . . ?
C2' C1' Cl2' 111.1(19) . . ?
C12 C7 C8 117.6(4) . . ?
C12 C7 C5 120.5(4) . . ?
C8 C7 C5 121.9(4) . . ?
C9 C8 C7 121.8(4) . . ?
C9 C8 H8 119.1 . . ?
C7 C8 H8 119.1 . . ?
C8 C9 C10 121.8(4) . . ?
C8 C9 H9 119.1 . . ?
C10 C9 H9 119.1 . . ?
N1 C10 C11 123.0(4) . . ?
N1 C10 C9 118.1(4) . . ?
C11 C10 C9 118.8(4) . . ?
C10 C11 C12 118.8(4) . . ?
C10 C11 C13 118.8(4) . . ?
C12 C11 C13 122.4(4) . . ?
C7 C12 C11 121.1(4) . . ?
C7 C12 H12 119.4 . . ?
C11 C12 H12 119.4 . . ?
C14 C13 C11 117.4(4) . . ?
C14 C13 C34 123.0(4) . . ?
C11 C13 C34 119.5(4) . . ?
C13 C14 C15 119.1(4) . . ?
C13 C14 C19 124.8(3) . . ?
C15 C14 C19 115.9(3) . . ?
N1 C15 C14 123.8(4) . . ?
N1 C15 C16 118.1(4) . . ?
C14 C15 C16 117.9(4) . . ?
C15 C16 C17 108.9(3) . . ?
C15 C16 H16A 109.9 . . ?
C17 C16 H16A 109.9 . . ?
C15 C16 H16B 109.9 . . ?
C17 C16 H16B 109.9 . . ?
H16A C16 H16B 108.3 . . ?
C18 C17 C16 109.3(3) . . ?
C18 C17 H17A 109.8 . . ?
C16 C17 H17A 109.8 . . ?
C18 C17 H17B 109.8 . . ?
C16 C17 H17B 109.8 . . ?
H17A C17 H17B 108.3 . . ?
N2 C18 C19 123.9(4) . . ?
N2 C18 C17 118.9(4) . . ?
C19 C18 C17 116.9(4) . . ?
C20 C19 C18 118.6(4) . . ?
C20 C19 C14 124.7(3) . . ?
C18 C19 C14 116.5(3) . . ?
C19 C20 C21 117.7(3) . . ?
C19 C20 C33 122.7(4) . . ?
C21 C20 C33 119.5(4) . . ?
C26 C21 C22 118.3(4) . . ?
C26 C21 C20 123.0(4) . . ?
C22 C21 C20 118.7(4) . . ?
N2 C22 C23 117.8(4) . . ?
N2 C22 C21 122.4(4) . . ?
C23 C22 C21 119.7(4) . . ?
C24 C23 C22 120.8(4) . . ?
C24 C23 H23 119.6 . . ?
C22 C23 H23 119.6 . . ?
C23 C24 C25 121.0(4) . . ?
C23 C24 H24 119.5 . . ?
C25 C24 H24 119.5 . . ?
C26 C25 C24 118.1(4) . . ?
C26 C25 C27 122.1(5) . . ?
C24 C25 C27 119.8(4) . . ?
C25 C26 C21 122.0(4) . . ?
C25 C26 H26 119.0 . . ?
C21 C26 H26 119.0 . . ?
C28 C27 C32' 109.4(9) . . ?
C28 C27 C25 123.5(5) . . ?
C32' C27 C25 115.7(8) . . ?
C28 C27 C32 114.7(6) . . ?
C25 C27 C32 119.1(6) . . ?
C27 C28 C29 124.3(6) . . ?
C27 C28 C29' 120.2(9) . . ?
C27 C28 H28 117.9 . . ?
C29 C28 H28 117.9 . . ?
C30 C29 C28 118.4(8) . . ?
C30 C29 Cl1 118.3(7) . . ?
C28 C29 Cl1 122.7(7) . . ?
C29 C30 C31 122.5(9) . . ?
C29 C30 H30 118.8 . . ?
C31 C30 H30 118.8 . . ?
C30 C31 C32 121.1(10) . . ?
C30 C31 H31 119.4 . . ?
C32 C31 H31 119.4 . . ?
C31 C32 C27 117.2(9) . . ?
C31 C32 H32 121.4 . . ?
C27 C32 H32 121.4 . . ?
C30' C29' C28 126.8(15) . . ?
C30' C29' Cl1' 108.6(12) . . ?
C28 C29' Cl1' 124.1(13) . . ?
C31' C30' C29' 111.1(16) . . ?
C31' C30' H30' 124.4 . . ?
C29' C30' H30' 124.4 . . ?
C30' C31' C32' 125.0(17) . . ?
C30' C31' H31' 117.5 . . ?
C32' C31' H31' 117.5 . . ?
C31' C32' C27 122.2(15) . . ?
C31' C32' H32' 118.9 . . ?
C27 C32' H32' 118.9 . . ?
C20 C33 H33A 109.5 . . ?
C20 C33 H33B 109.5 . . ?
H33A C33 H33B 109.5 . . ?
C20 C33 H33C 109.5 . . ?
H33A C33 H33C 109.5 . . ?
H33B C33 H33C 109.5 . . ?
C13 C34 H34A 109.5 . . ?
C13 C34 H34B 109.5 . . ?
H34A C34 H34B 109.5 . . ?
C13 C34 H34C 109.5 . . ?
H34A C34 H34C 109.5 . . ?
H34B C34 H34C 109.5 . . ?
C15 N1 C10 116.5(3) . . ?
C18 N2 C22 117.4(3) . . ?

loop_
_geom_bond_atom_site_label_1
_geom_bond_atom_site_label_2
_geom_bond_distance
_geom_bond_site_symmetry_2
_geom_bond_publ_flag
C5 C4' 1.386(16) . ?
C5 C6' 1.391(18) . ?
C5 C6 1.402(10) . ?
C5 C4 1.420(9) . ?
C5 C7 1.493(6) . ?
Cl2 C1 1.731(9) . ?
C1 C2 1.409(12) . ?
C1 C6 1.418(11) . ?
C2 C3 1.373(11) . ?
C2 H2 0.9300 . ?
C3 C4 1.392(10) . ?
C3 H3 0.9300 . ?
C4 H4 0.9300 . ?
C6 H6 0.9300 . ?
Cl2' C1' 1.725(17) . ?
C4' C3' 1.396(18) . ?
C4' H4' 0.9300 . ?
C3' C2' 1.409(19) . ?
C3' H3' 0.9300 . ?
C6' C1' 1.386(19) . ?
C6' H6' 0.9300 . ?
C2' C1' 1.40(2) . ?
C2' H2' 0.9300 . ?
C7 C12 1.389(6) . ?
C7 C8 1.419(6) . ?
C8 C9 1.321(6) . ?
C8 H8 0.9300 . ?
C9 C10 1.412(6) . ?
C9 H9 0.9300 . ?
C10 N1 1.389(5) . ?
C10 C11 1.395(6) . ?
C11 C12 1.421(6) . ?
C11 C13 1.438(6) . ?
C12 H12 0.9300 . ?
C13 C14 1.384(5) . ?
C13 C34 1.512(6) . ?
C14 C15 1.425(5) . ?
C14 C19 1.492(5) . ?
C15 N1 1.333(5) . ?
C15 C16 1.493(6) . ?
C16 C17 1.516(6) . ?
C16 H16A 0.9700 . ?
C16 H16B 0.9700 . ?
C17 C18 1.504(6) . ?
C17 H17A 0.9700 . ?
C17 H17B 0.9700 . ?
C18 N2 1.324(5) . ?
C18 C19 1.429(5) . ?
C19 C20 1.398(5) . ?
C20 C21 1.425(6) . ?
C20 C33 1.510(6) . ?
C21 C26 1.413(6) . ?
C21 C22 1.420(6) . ?
C22 N2 1.378(5) . ?
C22 C23 1.399(6) . ?
C23 C24 1.375(6) . ?
C23 H23 0.9300 . ?
C24 C25 1.424(7) . ?
C24 H24 0.9300 . ?
C25 C26 1.387(6) . ?
C25 C27 1.461(7) . ?
C26 H26 0.9300 . ?
C27 C28 1.395(7) . ?
C27 C32' 1.456(15) . ?
C27 C32 1.473(11) . ?
C28 C29 1.402(10) . ?
C28 C29' 1.421(15) . ?
C28 H28 0.9300 . ?
Cl1 C29 1.684(9) . ?
C29 C30 1.312(11) . ?
C30 C31 1.385(12) . ?
C30 H30 0.9300 . ?
C31 C32 1.413(11) . ?
C31 H31 0.9300 . ?
C32 H32 0.9300 . ?
Cl1' C29' 1.613(15) . ?
C29' C30' 1.354(16) . ?
C30' C31' 1.312(16) . ?
C30' H30' 0.9300 . ?
C31' C32' 1.386(16) . ?
C31' H31' 0.9300 . ?
C32' H32' 0.9300 . ?
C33 H33A 0.9600 . ?
C33 H33B 0.9600 . ?
C33 H33C 0.9600 . ?
C34 H34A 0.9600 . ?
C34 H34B 0.9600 . ?
C34 H34C 0.9600 . ?

loop_
_geom_torsion_atom_site_label_1
_geom_torsion_atom_site_label_2
_geom_torsion_atom_site_label_3
_geom_torsion_atom_site_label_4
_geom_torsion
_geom_torsion_site_symmetry_1
_geom_torsion_site_symmetry_2
_geom_torsion_site_symmetry_3
_geom_torsion_site_symmetry_4
_geom_torsion_publ_flag
C6 C1 C2 C3 4(2) . . . . ?
Cl2 C1 C2 C3 179.4(10) . . . . ?
C1 C2 C3 C4 -1.5(19) . . . . ?
C2 C3 C4 C5 -1.1(16) . . . . ?
C6 C5 C4 C3 1.0(12) . . . . ?
C7 C5 C4 C3 -179.5(7) . . . . ?
C4 C5 C6 C1 1.8(14) . . . . ?
C7 C5 C6 C1 -177.8(8) . . . . ?
C2 C1 C6 C5 -4.4(18) . . . . ?
Cl2 C1 C6 C5 -179.6(9) . . . . ?
C6' C5 C4' C3' 3(3) . . . . ?
C7 C5 C4' C3' -169.9(12) . . . . ?
C5 C4' C3' C2' -1(2) . . . . ?
C4' C5 C6' C1' -2(3) . . . . ?
C7 C5 C6' C1' 171.1(14) . . . . ?
C4' C3' C2' C1' -1.8(18) . . . . ?
C5 C6' C1' C2' -1(3) . . . . ?
C5 C6' C1' Cl2' -178.2(16) . . . . ?
C3' C2' C1' C6' 3(3) . . . . ?
C3' C2' C1' Cl2' -179.8(10) . . . . ?
C4' C5 C7 C12 162.2(13) . . . . ?
C6' C5 C7 C12 -10.5(14) . . . . ?
C6 C5 C7 C12 21.9(9) . . . . ?
C4 C5 C7 C12 -157.6(6) . . . . ?
C4' C5 C7 C8 -16.2(14) . . . . ?
C6' C5 C7 C8 171.1(14) . . . . ?
C6 C5 C7 C8 -156.5(8) . . . . ?
C4 C5 C7 C8 24.0(8) . . . . ?
C12 C7 C8 C9 0.4(7) . . . . ?
C5 C7 C8 C9 178.9(5) . . . . ?
C7 C8 C9 C10 -0.1(8) . . . . ?
C8 C9 C10 N1 176.0(4) . . . . ?
C8 C9 C10 C11 -1.6(7) . . . . ?
N1 C10 C11 C12 -174.6(4) . . . . ?
C9 C10 C11 C12 2.9(6) . . . . ?
N1 C10 C11 C13 8.6(6) . . . . ?
C9 C10 C11 C13 -173.9(4) . . . . ?
C8 C7 C12 C11 1.0(6) . . . . ?
C5 C7 C12 C11 -177.5(4) . . . . ?
C10 C11 C12 C7 -2.7(6) . . . . ?
C13 C11 C12 C7 174.0(4) . . . . ?
C10 C11 C13 C14 1.5(5) . . . . ?
C12 C11 C13 C14 -175.2(4) . . . . ?
C10 C11 C13 C34 -174.6(4) . . . . ?
C12 C11 C13 C34 8.8(6) . . . . ?
C11 C13 C14 C15 -10.7(5) . . . . ?
C34 C13 C14 C15 165.2(4) . . . . ?
C11 C13 C14 C19 173.3(3) . . . . ?
C34 C13 C14 C19 -10.8(6) . . . . ?
C13 C14 C15 N1 11.2(6) . . . . ?
C19 C14 C15 N1 -172.4(3) . . . . ?
C13 C14 C15 C16 -164.4(4) . . . . ?
C19 C14 C15 C16 12.0(5) . . . . ?
N1 C15 C16 C17 -138.7(4) . . . . ?
C14 C15 C16 C17 37.1(5) . . . . ?
C15 C16 C17 C18 -61.0(5) . . . . ?
C16 C17 C18 N2 -137.6(4) . . . . ?
C16 C17 C18 C19 36.9(5) . . . . ?
N2 C18 C19 C20 10.1(6) . . . . ?
C17 C18 C19 C20 -164.1(3) . . . . ?
N2 C18 C19 C14 -173.4(3) . . . . ?
C17 C18 C19 C14 12.4(5) . . . . ?
C13 C14 C19 C20 -46.3(6) . . . . ?
C15 C14 C19 C20 137.6(4) . . . . ?
C13 C14 C19 C18 137.4(4) . . . . ?
C15 C14 C19 C18 -38.7(5) . . . . ?
C18 C19 C20 C21 -10.5(5) . . . . ?
C14 C19 C20 C21 173.3(3) . . . . ?
C18 C19 C20 C33 166.3(4) . . . . ?
C14 C19 C20 C33 -9.9(6) . . . . ?
C19 C20 C21 C26 -177.8(3) . . . . ?
C33 C20 C21 C26 5.3(6) . . . . ?
C19 C20 C21 C22 2.3(5) . . . . ?
C33 C20 C21 C22 -174.5(3) . . . . ?
C26 C21 C22 N2 -172.4(3) . . . . ?
C20 C21 C22 N2 7.4(6) . . . . ?
C26 C21 C22 C23 4.1(6) . . . . ?
C20 C21 C22 C23 -176.1(4) . . . . ?
N2 C22 C23 C24 175.1(4) . . . . ?
C21 C22 C23 C24 -1.5(6) . . . . ?
C22 C23 C24 C25 -1.5(7) . . . . ?
C23 C24 C25 C26 1.8(7) . . . . ?
C23 C24 C25 C27 -178.6(4) . . . . ?
C24 C25 C26 C21 0.9(6) . . . . ?
C27 C25 C26 C21 -178.6(4) . . . . ?
C22 C21 C26 C25 -3.8(6) . . . . ?
C20 C21 C26 C25 176.4(4) . . . . ?
C26 C25 C27 C28 11.4(9) . . . . ?
C24 C25 C27 C28 -168.1(6) . . . . ?
C26 C25 C27 C32' -128.3(13) . . . . ?
C24 C25 C27 C32' 52.2(14) . . . . ?
C26 C25 C27 C32 171.9(8) . . . . ?
C24 C25 C27 C32 -7.6(10) . . . . ?
C25 C27 C28 C29 175.2(8) . . . . ?
C32 C27 C28 C29 13.9(13) . . . . ?
C32' C27 C28 C29' -4.4(15) . . . . ?
C25 C27 C28 C29' -146.3(9) . . . . ?
C27 C28 C29 C30 -5.7(16) . . . . ?
C27 C28 C29 Cl1 -176.9(7) . . . . ?
C28 C29 C30 C31 -1(2) . . . . ?
Cl1 C29 C30 C31 170.9(12) . . . . ?
C29 C30 C31 C32 -2(2) . . . . ?
C30 C31 C32 C27 11(2) . . . . ?
C28 C27 C32 C31 -15.8(16) . . . . ?
C25 C27 C32 C31 -178.0(10) . . . . ?
C27 C28 C29' C30' -15.4(18) . . . . ?
C27 C28 C29' Cl1' 173.6(8) . . . . ?
C28 C29' C30' C31' 17(2) . . . . ?
Cl1' C29' C30' C31' -171.2(16) . . . . ?
C29' C30' C31' C32' 2(3) . . . . ?
C30' C31' C32' C27 -22(4) . . . . ?
C28 C27 C32' C31' 21(3) . . . . ?
C25 C27 C32' C31' 166.4(19) . . . . ?
C14 C15 N1 C10 -1.4(6) . . . . ?
C16 C15 N1 C10 174.2(4) . . . . ?
C11 C10 N1 C15 -8.6(6) . . . . ?
C9 C10 N1 C15 173.9(4) . . . . ?
C19 C18 N2 C22 -0.5(6) . . . . ?
C17 C18 N2 C22 173.6(3) . . . . ?
C23 C22 N2 C18 175.1(4) . . . . ?
C21 C22 N2 C18 -8.4(5) . . . . ?
